data_1520009
loop_
_publ_author_name
'Moreno Pineda, Eufemio'
'Chilton, Nicholas F.'
'Tuna, Floriana'
'Winpenny, Richard E. P.'
'McInnes, Eric J. L.'

_publ_section_title
;
 Systematic Study of a Family of Butterfly-Like {M <sub>2</sub> Ln
 <sub>2</sub> } Molecular Magnets (M = Mg <sup>II</sup> , Mn
 <sup>III</sup> , Co <sup>II</sup> , Ni <sup>II</sup> , and Cu
 <sup>II</sup> ; Ln = Y <sup>III</sup> , Gd <sup>III</sup> , Tb
 <sup>III</sup> , Dy <sup>III</sup> , Ho <sup>III</sup> , and Er
 <sup>III</sup> )
;
_journal_issue 12
_journal_name_full 'Inorganic Chemistry'
_journal_page_first 5930
_journal_page_last 5941
_journal_paper_doi 10.1021/acs.inorgchem.5b00746
_journal_volume 54
_journal_year 2015
_chemical_formula_moiety 'C50 H92 Co2 Dy2 O22, 2(C6 H16 N), C2 N2'
_chemical_formula_sum 'C64 H124 Co2 Dy2 N4 O22'
_chemical_formula_weight 1744.52
_space_group_crystal_system triclinic
_space_group_IT_number 2
_space_group_name_Hall '-P 1'
_space_group_name_H-M_alt 'P -1'
_symmetry_space_group_name_Hall '-P 1'
_symmetry_space_group_name_H-M 'P -1'
_atom_sites_solution_hydrogens mixed
_atom_sites_solution_primary iterative
_audit_creation_date 2015-02-16
_audit_creation_method
;
Olex2 1.2
(compiled 2015.01.26 svn.r3151 for OlexSys, GUI svn.r4998)
;
_cell_angle_alpha 103.070(3)
_cell_angle_beta 98.378(3)
_cell_angle_gamma 109.653(3)
_cell_formula_units_Z 1
_cell_length_a 11.3913(4)
_cell_length_b 13.3809(5)
_cell_length_c 15.4188(5)
_cell_measurement_reflns_used 9325
_cell_measurement_temperature 104.2(2)
_cell_measurement_theta_max 28.5870
_cell_measurement_theta_min 3.0930
_cell_volume 2092.03(14)
_computing_cell_refinement
;
CrysAlisPro, Agilent Technologies,
Version 1.171.36.28 (release 01-02-2013 CrysAlis171 .NET)
(compiled Feb  1 2013,16:14:44)
;
_computing_data_collection
;
CrysAlisPro, Agilent Technologies,
Version 1.171.36.28 (release 01-02-2013 CrysAlis171 .NET)
(compiled Feb  1 2013,16:14:44)
;
_computing_data_reduction
;
CrysAlisPro, Agilent Technologies,
Version 1.171.36.28 (release 01-02-2013 CrysAlis171 .NET)
(compiled Feb  1 2013,16:14:44)
;
_computing_molecular_graphics 'Olex2 (Dolomanov et al., 2009)'
_computing_publication_material 'Olex2 (Dolomanov et al., 2009)'
_computing_structure_refinement 'ShelXL (Sheldrick, 2008)'
_computing_structure_solution
;
Superflip (Palatinus & Chapuis, 2007;Palatinus & van der Lee, 2008;
Palatinus et al., 2012)
;
_diffrn_ambient_temperature 104.2(2)
_diffrn_detector_area_resol_mean 8.3367
_diffrn_measured_fraction_theta_full 0.998
_diffrn_measured_fraction_theta_max 0.998
_diffrn_measurement_details
;
  1 omega -109.00    7.90   0.7000    7.0000
omega____ theta____ kappa____ phi______ frames
    -      -21.2308  -37.0000   30.0000 167

  2 omega  -82.00  -47.00   0.7000    7.0000
omega____ theta____ kappa____ phi______ frames
    -      -21.2308  179.0000  -90.0000 50

  3 omega   86.00  121.00   0.7000    7.0000
omega____ theta____ kappa____ phi______ frames
    -       22.6371  179.0000 -180.0000 50

  4 omega  -27.00   60.50   0.7000    7.0000
omega____ theta____ kappa____ phi______ frames
    -       22.6371  -77.0000  -90.0000 125

  5 omega  -68.00   51.00   0.7000    7.0000
omega____ theta____ kappa____ phi______ frames
    -       22.6371  -77.0000 -180.0000 170
;
_diffrn_measurement_device_type 'Xcalibur, Sapphire2, large Be window'
_diffrn_measurement_method '\w scans'
_diffrn_orient_matrix_UB_11 -0.0104729000
_diffrn_orient_matrix_UB_12 -0.0470643000
_diffrn_orient_matrix_UB_13 -0.0369713000
_diffrn_orient_matrix_UB_21 -0.0112645000
_diffrn_orient_matrix_UB_22 -0.0340053000
_diffrn_orient_matrix_UB_23 0.0295778000
_diffrn_orient_matrix_UB_31 -0.0663819000
_diffrn_orient_matrix_UB_32 -0.0099780000
_diffrn_orient_matrix_UB_33 -0.0112635000
_diffrn_radiation_monochromator graphite
_diffrn_radiation_type MoK\a
_diffrn_radiation_wavelength 0.71073
_diffrn_reflns_av_R_equivalents 0.0352
_diffrn_reflns_av_unetI/netI 0.0535
_diffrn_reflns_Laue_measured_fraction_full 0.998
_diffrn_reflns_Laue_measured_fraction_max 0.998
_diffrn_reflns_limit_h_max 13
_diffrn_reflns_limit_h_min -14
_diffrn_reflns_limit_k_max 16
_diffrn_reflns_limit_k_min -14
_diffrn_reflns_limit_l_max 19
_diffrn_reflns_limit_l_min -19
_diffrn_reflns_number 13979
_diffrn_reflns_point_group_measured_fraction_full 0.998
_diffrn_reflns_point_group_measured_fraction_max 0.998
_diffrn_reflns_theta_full 25.242
_diffrn_reflns_theta_max 26.371
_diffrn_reflns_theta_min 2.909
_diffrn_source 'Enhance (Mo) X-ray Source'
_exptl_absorpt_coefficient_mu 2.219
_exptl_absorpt_correction_T_max 1.00000
_exptl_absorpt_correction_T_min 0.62689
_exptl_absorpt_correction_type multi-scan
_exptl_absorpt_process_details
;
CrysAlisPro, Agilent Technologies,
Version 1.171.36.28 (release 01-02-2013 CrysAlis171 .NET)
(compiled Feb  1 2013,16:14:44)
Empirical absorption correction using spherical harmonics,
 implemented in SCALE3 ABSPACK scaling algorithm.
;
_exptl_crystal_colour 'clear green'
_exptl_crystal_colour_lustre clear
_exptl_crystal_colour_primary green
_exptl_crystal_density_diffrn 1.385
_exptl_crystal_description irregular
_exptl_crystal_F_000 898
_exptl_crystal_size_max 0.2
_exptl_crystal_size_mid 0.1
_exptl_crystal_size_min 0.08
_refine_diff_density_max 1.149
_refine_diff_density_min -0.946
_refine_diff_density_rms 0.107
_refine_ls_extinction_method none
_refine_ls_goodness_of_fit_ref 1.071
_refine_ls_hydrogen_treatment mixed
_refine_ls_matrix_type full
_refine_ls_number_parameters 478
_refine_ls_number_reflns 8551
_refine_ls_number_restraints 0
_refine_ls_restrained_S_all 1.071
_refine_ls_R_factor_all 0.0358
_refine_ls_R_factor_gt 0.0315
_refine_ls_shift/su_max 0.001
_refine_ls_shift/su_mean 0.000
_refine_ls_structure_factor_coef Fsqd
_refine_ls_weighting_details 'w=1/[\s^2^(Fo^2^)+(0.0288P)^2^+0.3830P] where P=(Fo^2^+2Fc^2^)/3'
_refine_ls_weighting_scheme calc
_refine_ls_wR_factor_gt 0.0716
_refine_ls_wR_factor_ref 0.0752
_reflns_Friedel_coverage 0.000
_reflns_number_gt 7833
_reflns_number_total 8551
_reflns_threshold_expression 'I > 2\s(I)'
_cod_data_source_file CoDy.cif
_cod_data_source_block CoDy
_cod_original_cell_volume 2092.04(14)
_cod_database_code 1520009
_shelxl_version_number 2014/6
_shelx_space_group_comment
;
The symmetry employed for this shelxl refinement is uniquely defined
by the following loop, which should always be used as a source of
symmetry information in preference to the above space-group names.
They are only intended as comments.
;
_olex2_refinement_description
;
1. Fixed Uiso
 At 1.2 times of:
  All C(H) groups, All N(H,H) groups
 At 1.5 times of:
  All C(H,H,H) groups
2. Others
 Sof(C17B)=Sof(H17D)=Sof(H17E)=Sof(H17F)=Sof(C18B)=Sof(H18D)=Sof(H18E)=
 Sof(H18F)=Sof(C19B)=Sof(H19D)=Sof(H19E)=Sof(H19F)=1-FVAR(1)
 Sof(C17)=Sof(H17A)=Sof(H17B)=Sof(H17C)=Sof(C18)=Sof(H18A)=Sof(H18B)=Sof(H18C)=
 Sof(C19)=Sof(H19A)=Sof(H19B)=Sof(H19C)=FVAR(1)
3.a Ternary CH refined with riding coordinates:
 C25(H25), C28(H28)
3.b Secondary CH2 refined with riding coordinates:
 N1(H1A,H1B)
3.c Idealised Me refined as rotating group:
 C3(H3A,H3B,H3C), C4(H4A,H4B,H4C), C5(H5A,H5B,H5C), C7(H7A,H7B,H7C), C8(H8A,
 H8B,H8C), C9(H9A,H9B,H9C), C12(H12A,H12B,H12C), C13(H13A,H13B,H13C), C14(H14A,
 H14B,H14C), C17(H17A,H17B,H17C), C17B(H17D,H17E,H17F), C18(H18A,H18B,H18C),
 C18B(H18D,H18E,H18F), C19(H19A,H19B,H19C), C19B(H19D,H19E,H19F), C22(H22A,H22B,
 H22C), C23(H23A,H23B,H23C), C24(H24A,H24B,H24C), C26(H26A,H26B,H26C), C27(H27A,
 H27B,H27C), C29(H29A,H29B,H29C), C30(H30A,H30B,H30C)
;
_shelx_shelxl_version_number 2014/7
_olex2_date_sample_data_collection 2012-08-31
_olex2_submission_special_instructions 'No special instructions were received'

loop_
_space_group_symop_operation_xyz
'x, y, z'
'-x, -y, -z'

loop_
_atom_site_label
_atom_site_type_symbol
_atom_site_fract_x
_atom_site_fract_y
_atom_site_fract_z
_atom_site_U_iso_or_equiv
_atom_site_adp_type
_atom_site_occupancy
_atom_site_site_symmetry_order
_atom_site_calc_flag
_atom_site_refinement_flags_posn
_atom_site_refinement_flags_occupancy
_atom_site_disorder_assembly
_atom_site_disorder_group
Dy1 Dy 0.03635(2) 0.42423(2) 0.30442(2) 0.01797(6) Uani 1 1 d . . . .
Co1 Co 0.03685(4) 0.62366(3) 0.49266(3) 0.01595(9) Uani 1 1 d . . . .
O1 O 0.1079(2) 0.2501(2) 0.05451(18) 0.0402(7) Uani 1 1 d . . . .
O1OH O 0.0953(2) 0.49059(18) 0.46240(16) 0.0177(5) Uani 1 1 d . . . .
H1OH H 0.154(4) 0.509(4) 0.479(3) 0.053(17) Uiso 1 1 d . . . .
O2 O 0.0973(2) 0.28905(18) 0.34395(16) 0.0258(5) Uani 1 1 d . . . .
O3 O -0.0774(3) 0.4978(2) 0.20595(17) 0.0393(6) Uani 1 1 d . . . .
O4 O -0.07505(19) 0.54792(17) 0.35151(15) 0.0217(5) Uani 1 1 d . . . .
O5 O 0.1966(2) 0.59749(18) 0.33063(16) 0.0282(5) Uani 1 1 d . . . .
O6 O 0.10631(19) 0.36947(18) 0.17955(15) 0.0250(5) Uani 1 1 d . . . .
O8 O 0.0418(2) 0.26105(17) 0.47273(15) 0.0234(5) Uani 1 1 d . . . .
O9 O 0.18118(19) 0.72143(17) 0.44873(15) 0.0205(5) Uani 1 1 d . . . .
O10 O 0.14295(19) 0.67507(17) 0.63516(15) 0.0226(5) Uani 1 1 d . . . .
O11 O -0.1663(2) 0.26250(19) 0.21745(15) 0.0276(5) Uani 1 1 d . . . .
C1 C 0.1648(3) 0.3279(3) 0.1266(2) 0.0267(7) Uani 1 1 d . . . .
C2 C 0.3131(3) 0.3811(3) 0.1522(2) 0.0287(8) Uani 1 1 d . . . .
C3 C 0.3682(4) 0.3043(4) 0.1036(5) 0.094(3) Uani 1 1 d . . . .
H3A H 0.3503 0.2408 0.1260 0.141 Uiso 1 1 calc GR . . .
H3B H 0.4595 0.3423 0.1147 0.141 Uiso 1 1 calc GR . . .
H3C H 0.3303 0.2806 0.0389 0.141 Uiso 1 1 calc GR . . .
C4 C 0.3627(4) 0.4145(5) 0.2553(3) 0.0784(19) Uani 1 1 d . . . .
H4A H 0.3342 0.4707 0.2840 0.118 Uiso 1 1 calc GR . . .
H4B H 0.4548 0.4431 0.2706 0.118 Uiso 1 1 calc GR . . .
H4C H 0.3303 0.3508 0.2767 0.118 Uiso 1 1 calc GR . . .
C5 C 0.3490(4) 0.4861(4) 0.1219(3) 0.0521(12) Uani 1 1 d . . . .
H5A H 0.3182 0.4665 0.0566 0.078 Uiso 1 1 calc GR . . .
H5B H 0.4407 0.5241 0.1384 0.078 Uiso 1 1 calc GR . . .
H5C H 0.3108 0.5339 0.1517 0.078 Uiso 1 1 calc GR . . .
C6 C -0.1716(3) 0.6316(3) 0.2531(2) 0.0273(7) Uani 1 1 d . . . .
C7 C -0.2354(4) 0.5997(4) 0.1525(3) 0.0523(12) Uani 1 1 d . . . .
H7A H -0.2787 0.6482 0.1430 0.078 Uiso 1 1 calc GR . . .
H7B H -0.2966 0.5244 0.1331 0.078 Uiso 1 1 calc GR . . .
H7C H -0.1716 0.6063 0.1175 0.078 Uiso 1 1 calc GR . . .
C8 C -0.0687(4) 0.7508(3) 0.2869(3) 0.0476(11) Uani 1 1 d . . . .
H8A H -0.0054 0.7566 0.2514 0.071 Uiso 1 1 calc GR . . .
H8B H -0.0282 0.7678 0.3504 0.071 Uiso 1 1 calc GR . . .
H8C H -0.1085 0.8023 0.2798 0.071 Uiso 1 1 calc GR . . .
C9 C -0.2714(4) 0.6245(4) 0.3099(3) 0.0454(10) Uani 1 1 d . . . .
H9A H -0.3152 0.6720 0.2987 0.068 Uiso 1 1 calc GR . . .
H9B H -0.2295 0.6478 0.3739 0.068 Uiso 1 1 calc GR . . .
H9C H -0.3323 0.5493 0.2930 0.068 Uiso 1 1 calc GR . . .
C10 C 0.2287(3) 0.6952(3) 0.3824(2) 0.0192(6) Uani 1 1 d . . . .
C11 C 0.3340(3) 0.7884(3) 0.3629(2) 0.0206(7) Uani 1 1 d . . . .
C12 C 0.4614(3) 0.7775(3) 0.3943(3) 0.0451(11) Uani 1 1 d . . . .
H12A H 0.4764 0.7833 0.4584 0.068 Uiso 1 1 calc GR . . .
H12B H 0.5298 0.8356 0.3840 0.068 Uiso 1 1 calc GR . . .
H12C H 0.4580 0.7067 0.3600 0.068 Uiso 1 1 calc GR . . .
C13 C 0.3399(4) 0.9021(3) 0.4148(3) 0.0443(10) Uani 1 1 d . . . .
H13A H 0.2576 0.9064 0.3980 0.066 Uiso 1 1 calc GR . . .
H13B H 0.4036 0.9588 0.3993 0.066 Uiso 1 1 calc GR . . .
H13C H 0.3621 0.9126 0.4796 0.066 Uiso 1 1 calc GR . . .
C14 C 0.3052(4) 0.7773(3) 0.2611(2) 0.0391(9) Uani 1 1 d . . . .
H14A H 0.3060 0.7080 0.2271 0.059 Uiso 1 1 calc GR . . .
H14B H 0.3694 0.8374 0.2495 0.059 Uiso 1 1 calc GR . . .
H14C H 0.2222 0.7794 0.2424 0.059 Uiso 1 1 calc GR . . .
C15 C 0.0880(3) 0.2390(3) 0.4050(2) 0.0217(7) Uani 1 1 d . . . .
C16 C 0.1372(3) 0.1440(3) 0.3942(2) 0.0262(7) Uani 1 1 d . . . .
C17 C 0.0880(8) 0.0711(6) 0.2918(5) 0.047(2) Uani 0.564(7) 1 d . P A 1
H17A H -0.0042 0.0418 0.2751 0.071 Uiso 0.564(7) 1 calc GR P A 1
H17B H 0.1173 0.0109 0.2840 0.071 Uiso 0.564(7) 1 calc GR P A 1
H17C H 0.1208 0.1157 0.2533 0.071 Uiso 0.564(7) 1 calc GR P A 1
C17B C 0.0295(8) 0.0397(6) 0.3436(7) 0.033(2) Uani 0.436(7) 1 d . P A 2
H17D H -0.0386 0.0299 0.3749 0.050 Uiso 0.436(7) 1 calc GR P A 2
H17E H 0.0574 -0.0210 0.3399 0.050 Uiso 0.436(7) 1 calc GR P A 2
H17F H -0.0008 0.0418 0.2829 0.050 Uiso 0.436(7) 1 calc GR P A 2
C18 C 0.0804(8) 0.0700(6) 0.4528(6) 0.048(2) Uani 0.564(7) 1 d . P A 1
H18A H 0.1155 0.1108 0.5166 0.073 Uiso 0.564(7) 1 calc GR P A 1
H18B H 0.1016 0.0054 0.4398 0.073 Uiso 0.564(7) 1 calc GR P A 1
H18C H -0.0112 0.0476 0.4386 0.073 Uiso 0.564(7) 1 calc GR P A 1
C18B C 0.1959(10) 0.1388(8) 0.4902(6) 0.043(3) Uani 0.436(7) 1 d . P A 2
H18D H 0.2632 0.2092 0.5239 0.065 Uiso 0.436(7) 1 calc GR P A 2
H18E H 0.2303 0.0819 0.4825 0.065 Uiso 0.436(7) 1 calc GR P A 2
H18F H 0.1302 0.1221 0.5234 0.065 Uiso 0.436(7) 1 calc GR P A 2
C19 C 0.2794(7) 0.1956(6) 0.4219(7) 0.044(2) Uani 0.564(7) 1 d . P A 1
H19A H 0.3098 0.2457 0.3870 0.066 Uiso 0.564(7) 1 calc GR P A 1
H19B H 0.3136 0.1387 0.4106 0.066 Uiso 0.564(7) 1 calc GR P A 1
H19C H 0.3067 0.2357 0.4861 0.066 Uiso 0.564(7) 1 calc GR P A 1
C19B C 0.2501(9) 0.1657(8) 0.3451(9) 0.045(3) Uani 0.436(7) 1 d . P A 2
H19D H 0.2179 0.1600 0.2823 0.068 Uiso 0.436(7) 1 calc GR P A 2
H19E H 0.2876 0.1116 0.3472 0.068 Uiso 0.436(7) 1 calc GR P A 2
H19F H 0.3140 0.2388 0.3755 0.068 Uiso 0.436(7) 1 calc GR P A 2
C20 C -0.2081(3) 0.2553(3) 0.2886(2) 0.0204(7) Uani 1 1 d . . . .
C21 C -0.3336(3) 0.1622(3) 0.2842(2) 0.0261(7) Uani 1 1 d . . . .
C22 C -0.4143(3) 0.1041(3) 0.1851(3) 0.0424(10) Uani 1 1 d . . . .
H22A H -0.4342 0.1573 0.1596 0.064 Uiso 1 1 calc GR . . .
H22B H -0.4926 0.0466 0.1847 0.064 Uiso 1 1 calc GR . . .
H22C H -0.3667 0.0721 0.1491 0.064 Uiso 1 1 calc GR . . .
C23 C -0.2973(3) 0.0789(3) 0.3246(3) 0.0377(9) Uani 1 1 d . . . .
H23A H -0.2491 0.0485 0.2880 0.057 Uiso 1 1 calc GR . . .
H23B H -0.3740 0.0201 0.3248 0.057 Uiso 1 1 calc GR . . .
H23C H -0.2461 0.1160 0.3863 0.057 Uiso 1 1 calc GR . . .
C24 C -0.4098(3) 0.2117(3) 0.3429(3) 0.0414(10) Uani 1 1 d . . . .
H24A H -0.3584 0.2485 0.4046 0.062 Uiso 1 1 calc GR . . .
H24B H -0.4869 0.1534 0.3431 0.062 Uiso 1 1 calc GR . . .
H24C H -0.4317 0.2643 0.3177 0.062 Uiso 1 1 calc GR . . .
C40 C -0.1043(3) 0.5547(3) 0.2706(2) 0.0243(7) Uani 1 1 d . . . .
N1 N -0.1492(2) 0.1951(2) 0.03226(19) 0.0245(6) Uani 1 1 d . . . .
H1A H -0.1598 0.2166 0.0886 0.029 Uiso 1 1 calc R . . .
H1B H -0.0651 0.2190 0.0364 0.029 Uiso 1 1 calc R . . .
C25 C -0.2034(3) 0.0694(3) 0.0000(3) 0.0321(8) Uani 1 1 d . . . .
H25 H -0.2967 0.0417 -0.0073 0.039 Uiso 1 1 calc R . . .
C26 C -0.1744(4) 0.0286(3) -0.0910(3) 0.0473(11) Uani 1 1 d . . . .
H26A H -0.2224 0.0462 -0.1377 0.071 Uiso 1 1 calc GR . . .
H26B H -0.1982 -0.0504 -0.1066 0.071 Uiso 1 1 calc GR . . .
H26C H -0.0842 0.0641 -0.0865 0.071 Uiso 1 1 calc GR . . .
C27 C -0.1440(4) 0.0298(3) 0.0732(3) 0.0443(10) Uani 1 1 d . . . .
H27A H -0.0529 0.0548 0.0794 0.066 Uiso 1 1 calc GR . . .
H27B H -0.1807 -0.0499 0.0559 0.066 Uiso 1 1 calc GR . . .
H27C H -0.1610 0.0593 0.1307 0.066 Uiso 1 1 calc GR . . .
C28 C -0.2051(3) 0.2522(3) -0.0258(2) 0.0315(8) Uani 1 1 d . . . .
H28 H -0.2266 0.2084 -0.0903 0.038 Uiso 1 1 calc R . . .
C29 C -0.3273(4) 0.2574(4) -0.0014(3) 0.0535(12) Uani 1 1 d . . . .
H29A H -0.3845 0.1842 -0.0050 0.080 Uiso 1 1 calc GR . . .
H29B H -0.3679 0.2857 -0.0436 0.080 Uiso 1 1 calc GR . . .
H29C H -0.3071 0.3055 0.0598 0.080 Uiso 1 1 calc GR . . .
C30 C -0.1074(4) 0.3657(3) -0.0143(3) 0.0376(9) Uani 1 1 d . . . .
H30A H -0.0856 0.4101 0.0484 0.056 Uiso 1 1 calc GR . . .
H30B H -0.1424 0.4005 -0.0534 0.056 Uiso 1 1 calc GR . . .
H30C H -0.0316 0.3590 -0.0306 0.056 Uiso 1 1 calc GR . . .
N2 N -0.3764(6) 0.4828(8) 0.4895(6) 0.124(3) Uani 1 1 d . . . .
C31 C -0.4490(6) 0.4917(6) 0.4954(5) 0.073(2) Uani 1 1 d . . . .

loop_
_atom_site_aniso_label
_atom_site_aniso_U_11
_atom_site_aniso_U_22
_atom_site_aniso_U_33
_atom_site_aniso_U_23
_atom_site_aniso_U_13
_atom_site_aniso_U_12
Dy1 0.01995(9) 0.01667(8) 0.01504(9) 0.00264(6) 0.00415(6) 0.00562(6)
Co1 0.01753(19) 0.0144(2) 0.0164(2) 0.00378(16) 0.00515(16) 0.00672(16)
O1 0.0263(12) 0.0473(16) 0.0302(15) -0.0130(12) 0.0048(11) 0.0103(11)
O1OH 0.0153(11) 0.0166(11) 0.0205(12) 0.0044(9) 0.0037(10) 0.0063(9)
O2 0.0346(12) 0.0227(12) 0.0269(13) 0.0081(10) 0.0134(10) 0.0163(10)
O3 0.0619(17) 0.0491(16) 0.0178(13) 0.0063(12) 0.0049(12) 0.0389(14)
O4 0.0232(11) 0.0232(11) 0.0177(12) 0.0054(9) 0.0036(9) 0.0088(9)
O5 0.0363(13) 0.0187(11) 0.0246(13) 0.0015(10) 0.0145(10) 0.0049(10)
O6 0.0240(11) 0.0301(12) 0.0187(12) 0.0028(10) 0.0075(9) 0.0093(10)
O8 0.0301(12) 0.0210(11) 0.0242(13) 0.0089(10) 0.0095(10) 0.0132(9)
O9 0.0213(10) 0.0185(11) 0.0209(12) 0.0070(9) 0.0064(9) 0.0051(9)
O10 0.0237(11) 0.0181(11) 0.0188(12) 0.0009(9) 0.0013(9) 0.0036(9)
O11 0.0234(11) 0.0332(13) 0.0168(12) 0.0031(10) 0.0025(9) 0.0029(10)
C1 0.0235(16) 0.0310(18) 0.0251(19) 0.0069(15) 0.0071(14) 0.0104(14)
C2 0.0195(16) 0.0305(18) 0.034(2) 0.0095(16) 0.0033(14) 0.0082(14)
C3 0.025(2) 0.050(3) 0.178(7) -0.021(4) 0.027(3) 0.014(2)
C4 0.028(2) 0.138(5) 0.055(3) 0.059(3) -0.005(2) 0.001(3)
C5 0.034(2) 0.055(3) 0.066(3) 0.029(2) 0.011(2) 0.0080(19)
C6 0.0272(17) 0.0286(18) 0.030(2) 0.0109(15) 0.0032(15) 0.0154(14)
C7 0.066(3) 0.072(3) 0.036(2) 0.021(2) 0.002(2) 0.048(3)
C8 0.041(2) 0.037(2) 0.075(3) 0.030(2) 0.013(2) 0.0190(18)
C9 0.037(2) 0.064(3) 0.050(3) 0.025(2) 0.0157(19) 0.032(2)
C10 0.0155(14) 0.0238(16) 0.0168(16) 0.0077(13) 0.0008(12) 0.0057(12)
C11 0.0189(15) 0.0215(16) 0.0178(16) 0.0056(13) 0.0025(12) 0.0040(12)
C12 0.0196(17) 0.053(2) 0.069(3) 0.039(2) 0.0087(18) 0.0080(17)
C13 0.052(2) 0.0218(18) 0.056(3) 0.0093(18) 0.031(2) 0.0041(17)
C14 0.040(2) 0.041(2) 0.026(2) 0.0151(17) 0.0063(17) 0.0005(17)
C15 0.0208(15) 0.0187(15) 0.0233(18) 0.0020(13) 0.0039(13) 0.0083(13)
C16 0.0325(18) 0.0207(16) 0.0298(19) 0.0061(14) 0.0098(15) 0.0155(14)
C17 0.070(5) 0.034(4) 0.038(5) 0.000(3) 0.006(4) 0.032(4)
C17B 0.033(4) 0.013(4) 0.050(6) 0.005(4) 0.001(4) 0.010(3)
C18 0.062(5) 0.041(4) 0.067(6) 0.031(4) 0.035(5) 0.033(4)
C18B 0.065(7) 0.045(6) 0.035(5) 0.009(4) 0.006(5) 0.044(5)
C19 0.038(4) 0.045(4) 0.062(6) 0.019(4) 0.007(4) 0.031(3)
C19B 0.044(5) 0.034(5) 0.081(9) 0.025(6) 0.033(6) 0.030(5)
C20 0.0193(15) 0.0223(16) 0.0207(17) 0.0059(13) 0.0022(13) 0.0106(13)
C21 0.0199(15) 0.0296(18) 0.0213(18) 0.0027(14) 0.0046(13) 0.0035(14)
C22 0.0248(18) 0.051(2) 0.028(2) 0.0030(18) -0.0002(16) -0.0061(17)
C23 0.039(2) 0.0286(19) 0.036(2) 0.0094(17) 0.0078(17) 0.0017(16)
C24 0.0217(17) 0.057(3) 0.035(2) 0.0041(19) 0.0088(16) 0.0080(17)
C40 0.0235(16) 0.0216(16) 0.0217(18) 0.0052(14) -0.0008(14) 0.0047(13)
N1 0.0233(13) 0.0279(15) 0.0199(15) 0.0028(12) 0.0031(11) 0.0105(12)
C25 0.0296(18) 0.0277(18) 0.031(2) -0.0003(15) 0.0047(15) 0.0076(15)
C26 0.052(2) 0.043(2) 0.035(2) -0.0108(19) 0.0027(19) 0.021(2)
C27 0.054(2) 0.036(2) 0.048(3) 0.0139(19) 0.009(2) 0.0236(19)
C28 0.0376(19) 0.035(2) 0.0179(18) 0.0062(15) -0.0003(15) 0.0127(16)
C29 0.042(2) 0.074(3) 0.065(3) 0.041(3) 0.011(2) 0.034(2)
C30 0.049(2) 0.034(2) 0.026(2) 0.0099(16) 0.0032(17) 0.0127(17)
N2 0.099(5) 0.156(7) 0.109(6) 0.031(5) 0.010(5) 0.049(5)
C31 0.096(6) 0.059(3) 0.047(3) 0.006(3) 0.024(5) 0.012(4)

loop_
_atom_type_symbol
_atom_type_description
_atom_type_scat_dispersion_real
_atom_type_scat_dispersion_imag
_atom_type_scat_source
C C 0.0033 0.0016 'International Tables Vol C Tables 4.2.6.8 and 6.1.1.4'
H H 0.0000 0.0000 'International Tables Vol C Tables 4.2.6.8 and 6.1.1.4'
Co Co 0.3494 0.9721 'International Tables Vol C Tables 4.2.6.8 and 6.1.1.4'
Dy Dy -0.1892 4.4098 'International Tables Vol C Tables 4.2.6.8 and 6.1.1.4'
N N 0.0061 0.0033 'International Tables Vol C Tables 4.2.6.8 and 6.1.1.4'
O O 0.0106 0.0060 'International Tables Vol C Tables 4.2.6.8 and 6.1.1.4'

loop_
_geom_angle_atom_site_label_1
_geom_angle_atom_site_label_2
_geom_angle_atom_site_label_3
_geom_angle
_geom_angle_site_symmetry_1
_geom_angle_site_symmetry_3
Co1 Dy1 Co1 54.712(12) . 2_566
O1OH Dy1 Co1 35.63(6) . .
O1OH Dy1 Co1 34.97(6) . 2_566
O1OH Dy1 O2 77.94(8) . .
O1OH Dy1 O3 124.28(8) . .
O1OH Dy1 O4 72.37(7) . .
O1OH Dy1 O5 77.54(8) . .
O1OH Dy1 O10 71.50(8) . 2_566
O1OH Dy1 O11 123.14(8) . .
O1OH Dy1 C20 97.15(9) . .
O1OH Dy1 C40 98.39(9) . .
O2 Dy1 Co1 113.12(6) . .
O2 Dy1 Co1 66.23(6) . 2_566
O2 Dy1 O3 155.40(8) . .
O2 Dy1 O4 142.24(8) . .
O2 Dy1 O5 117.39(8) . .
O2 Dy1 O10 77.12(7) . 2_566
O2 Dy1 O11 83.18(8) . .
O2 Dy1 C20 78.50(8) . .
O2 Dy1 C40 163.01(9) . .
O3 Dy1 Co1 88.68(6) . .
O3 Dy1 Co1 124.53(6) . 2_566
O3 Dy1 O4 53.17(8) . .
O3 Dy1 O10 98.81(8) . 2_566
O3 Dy1 O11 75.61(8) . .
O3 Dy1 C20 87.49(9) . .
O3 Dy1 C40 26.34(9) . .
O4 Dy1 Co1 38.41(5) . .
O4 Dy1 Co1 76.08(5) . 2_566
O4 Dy1 O10 71.74(7) . 2_566
O4 Dy1 O11 93.84(7) . .
O4 Dy1 C20 82.55(8) . .
O4 Dy1 C40 26.87(8) . .
O5 Dy1 Co1 112.21(6) . 2_566
O5 Dy1 Co1 66.65(6) . .
O5 Dy1 O3 80.85(9) . .
O5 Dy1 O4 78.47(7) . .
O5 Dy1 O10 142.07(7) . 2_566
O5 Dy1 O11 154.98(8) . .
O5 Dy1 C20 161.01(8) . .
O5 Dy1 C40 77.30(8) . .
O6 Dy1 Co1 147.09(6) . 2_566
O6 Dy1 Co1 152.68(6) . .
O6 Dy1 O1OH 143.57(8) . .
O6 Dy1 O2 81.19(8) . .
O6 Dy1 O3 83.96(8) . .
O6 Dy1 O4 136.02(8) . .
O6 Dy1 O5 86.19(8) . .
O6 Dy1 O10 131.68(7) . 2_566
O6 Dy1 O11 83.04(7) . .
O6 Dy1 C20 107.54(8) . .
O6 Dy1 C40 109.61(9) . .
O10 Dy1 Co1 75.42(5) 2_566 .
O10 Dy1 Co1 38.21(5) 2_566 2_566
O10 Dy1 O11 52.05(7) 2_566 .
O10 Dy1 C20 25.91(8) 2_566 .
O10 Dy1 C40 85.97(8) 2_566 .
O11 Dy1 Co1 88.43(5) . 2_566
O11 Dy1 Co1 120.51(5) . .
O11 Dy1 C20 26.15(8) . .
O11 Dy1 C40 85.15(8) . .
C20 Dy1 Co1 98.34(6) . .
C20 Dy1 Co1 62.85(6) . 2_566
C40 Dy1 Co1 101.20(7) . 2_566
C40 Dy1 Co1 63.10(7) . .
C40 Dy1 C20 85.59(9) . .
Dy1 Co1 Dy1 125.287(12) . 2_566
O1OH Co1 Dy1 39.49(6) 2_566 2_566
O1OH Co1 Dy1 93.13(7) . 2_566
O1OH Co1 Dy1 93.97(6) 2_566 .
O1OH Co1 Dy1 40.12(7) . .
O1OH Co1 O1OH 79.55(10) 2_566 .
O1OH Co1 O4 82.69(9) . .
O1OH Co1 O4 91.91(9) 2_566 .
O1OH Co1 O10 90.62(9) . .
O1OH Co1 O10 81.96(9) 2_566 .
O4 Co1 Dy1 130.62(6) . 2_566
O4 Co1 Dy1 44.58(6) . .
O4 Co1 O10 171.67(8) . .
O8 Co1 Dy1 141.07(6) 2_566 .
O8 Co1 Dy1 80.91(6) 2_566 2_566
O8 Co1 O1OH 92.29(9) 2_566 2_566
O8 Co1 O1OH 171.80(9) 2_566 .
O8 Co1 O4 96.87(8) 2_566 .
O8 Co1 O10 89.04(9) 2_566 .
O9 Co1 Dy1 81.14(6) . .
O9 Co1 Dy1 140.13(6) . 2_566
O9 Co1 O1OH 171.74(9) . 2_566
O9 Co1 O1OH 92.49(9) . .
O9 Co1 O4 89.25(8) . .
O9 Co1 O8 95.70(9) . 2_566
O9 Co1 O10 96.02(8) . .
O10 Co1 Dy1 44.50(6) . 2_566
O10 Co1 Dy1 129.88(6) . .
Co1 O1OH Dy1 104.25(10) . .
Co1 O1OH Dy1 105.54(10) 2_566 .
Co1 O1OH Co1 100.44(10) 2_566 .
C15 O2 Dy1 138.4(2) . .
C40 O3 Dy1 94.3(2) . .
Co1 O4 Dy1 97.01(8) . .
C40 O4 Dy1 92.74(19) . .
C40 O4 Co1 149.9(2) . .
C10 O5 Dy1 137.4(2) . .
C1 O6 Dy1 161.8(2) . .
C15 O8 Co1 129.2(2) . 2_566
C10 O9 Co1 129.30(19) . .
Co1 O10 Dy1 97.29(7) . 2_566
C20 O10 Dy1 95.16(18) 2_566 2_566
C20 O10 Co1 154.7(2) 2_566 .
C20 O11 Dy1 93.59(18) . .
O1 C1 O6 123.1(3) . .
O1 C1 C2 119.5(3) . .
O6 C1 C2 117.4(3) . .
C3 C2 C1 111.0(3) . .
C3 C2 C4 111.6(4) . .
C3 C2 C5 109.9(4) . .
C4 C2 C1 109.8(3) . .
C4 C2 C5 108.3(4) . .
C5 C2 C1 106.1(3) . .
C7 C6 C8 111.5(3) . .
C7 C6 C9 110.1(3) . .
C7 C6 C40 110.7(3) . .
C9 C6 C8 108.6(3) . .
C40 C6 C8 107.1(3) . .
C40 C6 C9 108.8(3) . .
O5 C10 C11 117.2(3) . .
O9 C10 O5 125.0(3) . .
O9 C10 C11 117.8(3) . .
C12 C11 C10 107.4(3) . .
C13 C11 C10 110.9(3) . .
C13 C11 C12 109.9(3) . .
C14 C11 C10 109.7(2) . .
C14 C11 C12 111.2(3) . .
C14 C11 C13 107.9(3) . .
O2 C15 C16 116.8(3) . .
O8 C15 O2 125.1(3) . .
O8 C15 C16 118.1(3) . .
C15 C16 C17 108.4(4) . .
C15 C16 C18B 110.3(4) . .
C15 C16 C19B 110.9(4) . .
C17B C16 C15 108.5(4) . .
C17B C16 C18B 110.5(6) . .
C17B C16 C19B 111.7(6) . .
C18 C16 C15 109.5(4) . .
C18 C16 C17 107.7(5) . .
C18B C16 C19B 105.0(6) . .
C19 C16 C15 107.2(4) . .
C19 C16 C17 111.4(5) . .
C19 C16 C18 112.6(5) . .
O10 C20 Dy1 58.93(15) 2_566 .
O10 C20 O11 119.2(3) 2_566 .
O10 C20 C21 119.4(3) 2_566 .
O11 C20 Dy1 60.26(15) . .
O11 C20 C21 121.4(3) . .
C21 C20 Dy1 176.2(2) . .
C20 C21 C22 111.5(3) . .
C20 C21 C23 107.0(3) . .
C20 C21 C24 108.7(3) . .
C22 C21 C24 110.0(3) . .
C23 C21 C22 109.9(3) . .
C23 C21 C24 109.7(3) . .
O3 C40 Dy1 59.40(17) . .
O3 C40 O4 119.6(3) . .
O3 C40 C6 120.4(3) . .
O4 C40 Dy1 60.39(16) . .
O4 C40 C6 120.0(3) . .
C6 C40 Dy1 176.1(2) . .
C28 N1 C25 116.9(3) . .
N1 C25 C27 107.9(3) . .
C26 C25 N1 110.2(3) . .
C26 C25 C27 111.3(3) . .
N1 C28 C29 110.0(3) . .
C30 C28 N1 109.9(3) . .
C30 C28 C29 112.0(3) . .
N2 C31 C31 177.9(14) . 2_466

loop_
_geom_bond_atom_site_label_1
_geom_bond_atom_site_label_2
_geom_bond_distance
_geom_bond_site_symmetry_2
Dy1 Co1 3.4680(4) .
Dy1 Co1 3.4933(4) 2_566
Dy1 O1OH 2.306(2) .
Dy1 O2 2.312(2) .
Dy1 O3 2.432(2) .
Dy1 O4 2.453(2) .
Dy1 O5 2.320(2) .
Dy1 O6 2.254(2) .
Dy1 O10 2.469(2) 2_566
Dy1 O11 2.497(2) .
Dy1 C20 2.870(3) .
Dy1 C40 2.818(3) .
Co1 Dy1 3.4933(4) 2_566
Co1 O1OH 2.078(2) 2_566
Co1 O1OH 2.084(2) .
Co1 O4 2.171(2) .
Co1 O8 2.041(2) 2_566
Co1 O9 2.038(2) .
Co1 O10 2.178(2) .
O1 C1 1.246(4) .
O1OH Co1 2.078(2) 2_566
O2 C15 1.269(4) .
O3 C40 1.254(4) .
O4 C40 1.275(4) .
O5 C10 1.266(4) .
O6 C1 1.274(4) .
O8 Co1 2.041(2) 2_566
O8 C15 1.257(4) .
O9 C10 1.260(4) .
O10 Dy1 2.469(2) 2_566
O10 C20 1.259(4) 2_566
O11 C20 1.268(4) .
C1 C2 1.544(4) .
C2 C3 1.495(5) .
C2 C4 1.515(6) .
C2 C5 1.524(5) .
C6 C7 1.510(5) .
C6 C8 1.542(5) .
C6 C9 1.525(5) .
C6 C40 1.521(4) .
C10 C11 1.534(4) .
C11 C12 1.526(4) .
C11 C13 1.525(5) .
C11 C14 1.518(4) .
C15 C16 1.539(4) .
C16 C17 1.561(8) .
C16 C17B 1.462(8) .
C16 C18 1.535(8) .
C16 C18B 1.560(9) .
C16 C19 1.481(8) .
C16 C19B 1.563(10) .
C20 O10 1.259(4) 2_566
C20 C21 1.528(4) .
C21 C22 1.535(5) .
C21 C23 1.533(5) .
C21 C24 1.535(5) .
N1 C25 1.513(4) .
N1 C28 1.505(4) .
C25 C26 1.512(5) .
C25 C27 1.517(5) .
C28 C29 1.513(5) .
C28 C30 1.503(5) .
N2 C31 0.888(8) .
C31 C31 1.276(13) 2_466
